data_7025596
loop_
_publ_author_name
'Seaman, Lani A.'
'Schnaars, David D.'
'Wu, Guang'
'Hayton, Trevor W.'

_publ_section_title
;
 Isolation of a uranyl amide by &quot;ate&quot; complex formation.
;
_journal_issue 29
_journal_name_full 'Dalton transactions (Cambridge, England : 2003)'
_journal_page_first 6635
_journal_page_last 6637
_journal_paper_doi 10.1039/c001976c
_journal_volume 39
_journal_year 2010
_chemical_formula_sum 'C48 H76 Li2 N4 O6 U'
_chemical_formula_weight 1057.04
_chemical_name_systematic
;
Complex 2
;
_space_group_IT_number 2
_symmetry_cell_setting triclinic
_symmetry_space_group_name_Hall '-P 1'
_symmetry_space_group_name_H-M 'P -1'
_atom_sites_solution_hydrogens geom
_atom_sites_solution_primary direct
_atom_sites_solution_secondary difmap
_audit_creation_method SHELXL-97
_cell_angle_alpha 115.047(4)
_cell_angle_beta 92.432(4)
_cell_angle_gamma 96.819(4)
_cell_formula_units_Z 1
_cell_length_a 9.001(3)
_cell_length_b 11.766(4)
_cell_length_c 12.875(4)
_cell_measurement_temperature 150(2)
_cell_volume 1220.0(7)
_computing_structure_refinement 'SHELXL-97 (Sheldrick, 1997)'
_computing_structure_solution 'SHELXS-97 (Sheldrick, 1990)'
_diffrn_ambient_temperature 150(2)
_diffrn_measured_fraction_theta_full 0.969
_diffrn_measured_fraction_theta_max 0.969
_diffrn_measurement_device_type 'CCD area detector'
_diffrn_measurement_method 'omega scan'
_diffrn_radiation_monochromator graphite
_diffrn_radiation_source 'fine-focus sealed tube'
_diffrn_radiation_type MoK\a
_diffrn_radiation_wavelength 0.71073
_diffrn_reflns_av_R_equivalents 0.0430
_diffrn_reflns_av_sigmaI/netI 0.0464
_diffrn_reflns_limit_h_max 11
_diffrn_reflns_limit_h_min -11
_diffrn_reflns_limit_k_max 14
_diffrn_reflns_limit_k_min -13
_diffrn_reflns_limit_l_max 16
_diffrn_reflns_limit_l_min -16
_diffrn_reflns_number 10192
_diffrn_reflns_theta_full 26.37
_diffrn_reflns_theta_max 26.37
_diffrn_reflns_theta_min 1.93
_exptl_absorpt_coefficient_mu 3.375
_exptl_absorpt_correction_T_max 0.542
_exptl_absorpt_correction_T_min 0.374
_exptl_absorpt_correction_type empirical
_exptl_absorpt_process_details 'psi scan'
_exptl_crystal_colour red
_exptl_crystal_density_diffrn 1.439
_exptl_crystal_density_method 'not measured'
_exptl_crystal_description sheet
_exptl_crystal_F_000 538
_exptl_crystal_size_max 0.5
_exptl_crystal_size_mid 0.25
_exptl_crystal_size_min 0.2
_refine_diff_density_max 2.255
_refine_diff_density_min -1.516
_refine_diff_density_rms 0.121
_refine_ls_extinction_method none
_refine_ls_goodness_of_fit_ref 1.047
_refine_ls_hydrogen_treatment mixed
_refine_ls_matrix_type full
_refine_ls_number_parameters 289
_refine_ls_number_reflns 4843
_refine_ls_number_restraints 0
_refine_ls_restrained_S_all 1.047
_refine_ls_R_factor_all 0.0303
_refine_ls_R_factor_gt 0.0303
_refine_ls_shift/su_max 0.100
_refine_ls_shift/su_mean 0.007
_refine_ls_structure_factor_coef Fsqd
_refine_ls_weighting_details 'calc w=1/[\s^2^(Fo^2^)+(0.0438P)^2^+0.9791P] where P=(Fo^2^+2Fc^2^)/3'
_refine_ls_weighting_scheme calc
_refine_ls_wR_factor_gt 0.0752
_refine_ls_wR_factor_ref 0.0753
_reflns_number_gt 4838
_reflns_number_total 4843
_reflns_threshold_expression >2sigma(I)
_cod_data_source_file c001976c.txt
_cod_data_source_block ls_4_14m
_cod_original_cell_volume 1220.0(6)
_cod_original_sg_symbol_H-M P-1
_cod_database_code 7025596

loop_
_symmetry_equiv_pos_as_xyz
'x, y, z'
'-x, -y, -z'

loop_
_atom_site_label
_atom_site_type_symbol
_atom_site_fract_x
_atom_site_fract_y
_atom_site_fract_z
_atom_site_U_iso_or_equiv
_atom_site_adp_type
_atom_site_occupancy
_atom_site_symmetry_multiplicity
_atom_site_calc_flag
_atom_site_refinement_flags
O1 O 0.6579(3) 0.4151(2) 0.4782(2) 0.0218(5) Uani 1 1 d .
U1 U 0.5000 0.5000 0.5000 0.01732(7) Uani 1 2 d S
O3 O 0.7105(3) 0.6759(2) 0.2313(2) 0.0223(5) Uani 1 1 d .
O2 O 0.4249(3) 0.7416(3) 0.3389(2) 0.0285(6) Uani 1 1 d .
N1 N 0.3543(3) 0.3053(3) 0.4804(3) 0.0190(6) Uani 1 1 d .
H1 H 0.420(5) 0.250(4) 0.448(4) 0.023 Uiso 1 1 calc .
N2 N 0.4573(4) 0.4658(3) 0.3020(3) 0.0220(7) Uani 1 1 d .
H2 H 0.364(5) 0.488(4) 0.302(4) 0.026 Uiso 1 1 calc .
C9 C 0.4381(4) 0.3558(3) 0.1968(3) 0.0191(7) Uani 1 1 d .
C1 C 0.2216(4) 0.2387(3) 0.4076(3) 0.0200(7) Uani 1 1 d .
C6 C 0.0817(4) 0.2772(4) 0.4395(3) 0.0216(8) Uani 1 1 d .
C10 C 0.5614(4) 0.2966(4) 0.1477(3) 0.0234(8) Uani 1 1 d .
C14 C 0.2926(4) 0.3019(4) 0.1374(3) 0.0226(8) Uani 1 1 d .
C2 C 0.2260(4) 0.1329(4) 0.3019(3) 0.0232(8) Uani 1 1 d .
C5 C -0.0477(4) 0.2128(4) 0.3642(4) 0.0274(9) Uani 1 1 d .
H5 H -0.1397 0.2394 0.3850 0.033 Uiso 1 1 calc R
C21 C 0.7874(5) 0.7987(4) 0.2521(3) 0.0293(9) Uani 1 1 d .
H21A H 0.7362 0.8311 0.2049 0.035 Uiso 1 1 calc R
H21B H 0.8894 0.7921 0.2313 0.035 Uiso 1 1 calc R
C11 C 0.5392(5) 0.1882(4) 0.0454(3) 0.0291(9) Uani 1 1 d .
H11 H 0.6218 0.1507 0.0138 0.035 Uiso 1 1 calc R
C23 C 0.6861(5) 0.5897(4) 0.1107(3) 0.0269(8) Uani 1 1 d .
H23A H 0.6394 0.6304 0.0690 0.032 Uiso 1 1 calc R
H23B H 0.6171 0.5151 0.1007 0.032 Uiso 1 1 calc R
C15 C 0.1564(5) 0.3595(4) 0.1866(4) 0.0297(9) Uani 1 1 d .
H15A H 0.0676 0.3091 0.1370 0.045 Uiso 1 1 calc R
H15B H 0.1648 0.4442 0.1925 0.045 Uiso 1 1 calc R
H15C H 0.1498 0.3620 0.2618 0.045 Uiso 1 1 calc R
C16 C 0.7180(5) 0.3498(4) 0.2091(4) 0.0302(9) Uani 1 1 d .
H16A H 0.7275 0.3326 0.2754 0.045 Uiso 1 1 calc R
H16B H 0.7358 0.4399 0.2331 0.045 Uiso 1 1 calc R
H16C H 0.7904 0.3108 0.1578 0.045 Uiso 1 1 calc R
C13 C 0.2752(5) 0.1908(4) 0.0349(3) 0.0301(9) Uani 1 1 d .
H13 H 0.1794 0.1543 -0.0028 0.036 Uiso 1 1 calc R
C3 C 0.0942(5) 0.0707(4) 0.2296(4) 0.0325(10) Uani 1 1 d .
H3 H 0.0983 0.0012 0.1598 0.039 Uiso 1 1 calc R
C18 C 0.2075(5) 0.8430(4) 0.3664(4) 0.0311(9) Uani 1 1 d .
H18A H 0.2217 0.9311 0.3789 0.037 Uiso 1 1 calc R
H18B H 0.1135 0.8246 0.3943 0.037 Uiso 1 1 calc R
C8 C 0.3736(5) 0.0886(4) 0.2658(4) 0.0313(9) Uani 1 1 d .
H8A H 0.3582 0.0217 0.1889 0.047 Uiso 1 1 calc R
H8B H 0.4135 0.0577 0.3176 0.047 Uiso 1 1 calc R
H8C H 0.4432 0.1582 0.2679 0.047 Uiso 1 1 calc R
C12 C 0.3974(5) 0.1340(4) -0.0115(4) 0.0324(9) Uani 1 1 d .
H12 H 0.3843 0.0603 -0.0801 0.039 Uiso 1 1 calc R
C4 C -0.0430(5) 0.1102(4) 0.2595(4) 0.0341(10) Uani 1 1 d .
H4 H -0.1304 0.0686 0.2102 0.041 Uiso 1 1 calc R
C20 C 0.3723(5) 0.7362(5) 0.2303(4) 0.0338(10) Uani 1 1 d .
H20A H 0.3811 0.6548 0.1680 0.041 Uiso 1 1 calc R
H20B H 0.4294 0.8028 0.2164 0.041 Uiso 1 1 calc R
C17 C 0.3382(5) 0.8156(5) 0.4256(4) 0.0396(11) Uani 1 1 d .
H17A H 0.3995 0.8943 0.4788 0.048 Uiso 1 1 calc R
H17B H 0.3014 0.7694 0.4687 0.048 Uiso 1 1 calc R
C19 C 0.2090(5) 0.7548(5) 0.2396(4) 0.0396(11) Uani 1 1 d .
H19A H 0.1442 0.6748 0.2186 0.048 Uiso 1 1 calc R
H19B H 0.1771 0.7934 0.1908 0.048 Uiso 1 1 calc R
Li1 Li 0.5910(7) 0.6443(6) 0.3438(5) 0.0239(13) Uani 1 1 d .
C7 C 0.0690(4) 0.3866(4) 0.5527(3) 0.0259(8) Uani 1 1 d .
H7A H -0.0346 0.3975 0.5600 0.039 Uiso 1 1 calc R
H7B H 0.1260 0.4626 0.5559 0.039 Uiso 1 1 calc R
H7C H 0.1077 0.3697 0.6145 0.039 Uiso 1 1 calc R
C22 C 0.7904(5) 0.8878(4) 0.3768(4) 0.0324(9) Uani 1 1 d .
H22A H 0.6894 0.8979 0.3959 0.049 Uiso 1 1 calc R
H22B H 0.8460 0.9687 0.3911 0.049 Uiso 1 1 calc R
H22C H 0.8378 0.8538 0.4233 0.049 Uiso 1 1 calc R
C24 C 0.8298(5) 0.5490(5) 0.0599(4) 0.0380(10) Uani 1 1 d .
H24A H 0.8926 0.6205 0.0592 0.057 Uiso 1 1 calc R
H24B H 0.8062 0.4839 -0.0174 0.057 Uiso 1 1 calc R
H24C H 0.8820 0.5167 0.1058 0.057 Uiso 1 1 calc R

loop_
_atom_site_aniso_label
_atom_site_aniso_U_11
_atom_site_aniso_U_22
_atom_site_aniso_U_33
_atom_site_aniso_U_23
_atom_site_aniso_U_13
_atom_site_aniso_U_12
O1 0.0182(12) 0.0254(14) 0.0258(13) 0.0133(11) 0.0066(10) 0.0073(10)
U1 0.01768(11) 0.01850(11) 0.01774(11) 0.00889(8) 0.00437(7) 0.00489(7)
O3 0.0262(14) 0.0228(14) 0.0192(12) 0.0100(11) 0.0061(10) 0.0040(11)
O2 0.0316(15) 0.0349(16) 0.0247(14) 0.0150(12) 0.0069(11) 0.0162(12)
N1 0.0158(15) 0.0200(16) 0.0212(15) 0.0086(13) 0.0031(12) 0.0031(12)
N2 0.0259(17) 0.0228(17) 0.0188(15) 0.0095(13) 0.0038(13) 0.0073(13)
C9 0.0280(19) 0.0175(18) 0.0149(16) 0.0103(14) 0.0029(14) 0.0017(14)
C1 0.0230(18) 0.0194(18) 0.0220(18) 0.0145(15) -0.0007(14) -0.0010(14)
C6 0.0236(18) 0.0242(19) 0.0222(18) 0.0155(16) 0.0029(14) 0.0024(15)
C10 0.029(2) 0.026(2) 0.0202(18) 0.0136(16) 0.0069(15) 0.0100(16)
C14 0.0253(19) 0.026(2) 0.0230(18) 0.0157(16) 0.0054(15) 0.0063(15)
C2 0.031(2) 0.0209(19) 0.0212(18) 0.0119(16) 0.0051(15) 0.0044(15)
C5 0.0216(19) 0.034(2) 0.033(2) 0.0210(19) 0.0005(16) 0.0009(16)
C21 0.034(2) 0.029(2) 0.028(2) 0.0167(18) 0.0059(17) -0.0019(17)
C11 0.039(2) 0.027(2) 0.0244(19) 0.0118(17) 0.0080(17) 0.0117(17)
C23 0.029(2) 0.031(2) 0.0185(18) 0.0093(16) 0.0019(15) 0.0026(16)
C15 0.028(2) 0.035(2) 0.030(2) 0.0184(18) 0.0035(16) 0.0044(17)
C16 0.028(2) 0.035(2) 0.026(2) 0.0096(18) 0.0058(16) 0.0118(17)
C13 0.032(2) 0.032(2) 0.027(2) 0.0162(18) -0.0053(17) -0.0040(17)
C3 0.048(3) 0.022(2) 0.024(2) 0.0095(17) -0.0045(18) -0.0034(18)
C18 0.030(2) 0.032(2) 0.035(2) 0.0159(19) 0.0077(17) 0.0117(17)
C8 0.046(3) 0.020(2) 0.025(2) 0.0063(17) 0.0084(18) 0.0065(18)
C12 0.048(3) 0.024(2) 0.0222(19) 0.0071(17) 0.0023(18) 0.0062(18)
C4 0.034(2) 0.033(2) 0.034(2) 0.0187(19) -0.0111(18) -0.0099(18)
C20 0.033(2) 0.047(3) 0.024(2) 0.0143(19) 0.0036(17) 0.020(2)
C17 0.039(3) 0.054(3) 0.029(2) 0.015(2) 0.0098(19) 0.028(2)
C19 0.032(2) 0.043(3) 0.038(2) 0.010(2) -0.0006(19) 0.016(2)
Li1 0.026(3) 0.024(3) 0.023(3) 0.010(3) 0.004(2) 0.006(3)
C7 0.0231(19) 0.028(2) 0.029(2) 0.0131(17) 0.0071(15) 0.0066(15)
C22 0.040(2) 0.025(2) 0.032(2) 0.0127(18) 0.0098(18) 0.0039(18)
C24 0.037(2) 0.042(3) 0.028(2) 0.007(2) 0.0126(18) 0.007(2)

loop_
_atom_type_symbol
_atom_type_description
_atom_type_scat_dispersion_real
_atom_type_scat_dispersion_imag
_atom_type_scat_source
C C 0.0033 0.0016 'International Tables Vol C Tables 4.2.6.8 and 6.1.1.4'
H H 0.0000 0.0000 'International Tables Vol C Tables 4.2.6.8 and 6.1.1.4'
Li Li -0.0003 0.0001 'International Tables Vol C Tables 4.2.6.8 and 6.1.1.4'
N N 0.0061 0.0033 'International Tables Vol C Tables 4.2.6.8 and 6.1.1.4'
O O 0.0106 0.0060 'International Tables Vol C Tables 4.2.6.8 and 6.1.1.4'
U U -9.6767 9.6646 'International Tables Vol C Tables 4.2.6.8 and 6.1.1.4'

loop_
_geom_angle_atom_site_label_1
_geom_angle_atom_site_label_2
_geom_angle_atom_site_label_3
_geom_angle
_geom_angle_site_symmetry_1
_geom_angle_site_symmetry_3
O1 U1 O1 180.000(1) 2_666 .
O1 U1 N1 94.62(12) 2_666 .
O1 U1 N1 85.38(12) . .
O1 U1 N1 85.38(12) 2_666 2_666
O1 U1 N1 94.62(12) . 2_666
N1 U1 N1 180.0 . 2_666
O1 U1 N2 84.90(11) 2_666 .
O1 U1 N2 95.10(11) . .
N1 U1 N2 97.51(11) . .
N1 U1 N2 82.49(11) 2_666 .
O1 U1 N2 95.10(11) 2_666 2_666
O1 U1 N2 84.90(11) . 2_666
N1 U1 N2 82.49(11) . 2_666
N1 U1 N2 97.51(11) 2_666 2_666
N2 U1 N2 180.000(1) . 2_666
O1 U1 Li1 83.26(15) 2_666 .
O1 U1 Li1 96.74(15) . .
N1 U1 Li1 139.09(13) . .
N1 U1 Li1 40.91(13) 2_666 .
N2 U1 Li1 41.58(14) . .
N2 U1 Li1 138.42(14) 2_666 .
O1 U1 Li1 96.74(15) 2_666 2_666
O1 U1 Li1 83.26(15) . 2_666
N1 U1 Li1 40.91(13) . 2_666
N1 U1 Li1 139.09(13) 2_666 2_666
N2 U1 Li1 138.42(14) . 2_666
N2 U1 Li1 41.58(14) 2_666 2_666
Li1 U1 Li1 180.00(17) . 2_666
C21 O3 C23 112.7(3) . .
C21 O3 Li1 123.3(3) . .
C23 O3 Li1 120.9(3) . .
C17 O2 C20 109.6(3) . .
C17 O2 Li1 132.0(3) . .
C20 O2 Li1 118.4(3) . .
C1 N1 Li1 130.6(3) . 2_666
C1 N1 U1 128.2(2) . .
Li1 N1 U1 90.5(2) 2_666 .
C9 N2 Li1 128.2(3) . .
C9 N2 U1 132.7(2) . .
Li1 N2 U1 89.7(2) . .
N2 C9 C10 121.5(3) . .
N2 C9 C14 120.2(3) . .
C10 C9 C14 118.3(3) . .
N1 C1 C6 120.2(3) . .
N1 C1 C2 120.9(3) . .
C6 C1 C2 118.8(3) . .
C5 C6 C1 119.3(4) . .
C5 C6 C7 119.3(4) . .
C1 C6 C7 121.4(3) . .
C11 C10 C9 120.3(4) . .
C11 C10 C16 119.7(4) . .
C9 C10 C16 120.0(3) . .
C13 C14 C9 119.4(4) . .
C13 C14 C15 119.8(4) . .
C9 C14 C15 120.7(3) . .
C3 C2 C1 120.0(4) . .
C3 C2 C8 119.8(4) . .
C1 C2 C8 120.1(3) . .
C4 C5 C6 121.8(4) . .
O3 C21 C22 109.7(3) . .
C10 C11 C12 121.6(4) . .
O3 C23 C24 112.8(3) . .
C12 C13 C14 121.3(4) . .
C4 C3 C2 121.2(4) . .
C17 C18 C19 103.9(3) . .
C13 C12 C11 119.0(4) . .
C5 C4 C3 118.8(4) . .
O2 C20 C19 105.1(3) . .
O2 C17 C18 107.8(3) . .
C20 C19 C18 103.1(3) . .
O3 Li1 O2 98.0(3) . .
O3 Li1 N1 130.5(3) . 2_666
O2 Li1 N1 105.1(3) . 2_666
O3 Li1 N2 122.0(3) . .
O2 Li1 N2 98.2(3) . .
N1 Li1 N2 97.3(3) 2_666 .
O3 Li1 U1 153.7(3) . .
O2 Li1 U1 107.5(3) . .
N1 Li1 U1 48.60(16) 2_666 .
N2 Li1 U1 48.73(16) . .

loop_
_geom_bond_atom_site_label_1
_geom_bond_atom_site_label_2
_geom_bond_distance
_geom_bond_site_symmetry_2
O1 U1 1.797(3) .
U1 O1 1.797(3) 2_666
U1 N1 2.408(3) .
U1 N1 2.408(3) 2_666
U1 N2 2.413(3) .
U1 N2 2.413(3) 2_666
U1 Li1 3.210(7) .
U1 Li1 3.210(7) 2_666
O3 C21 1.435(5) .
O3 C23 1.439(4) .
O3 Li1 1.970(7) .
O2 C17 1.423(5) .
O2 C20 1.431(5) .
O2 Li1 2.002(7) .
N1 C1 1.407(4) .
N1 Li1 2.102(7) 2_666
N2 C9 1.407(5) .
N2 Li1 2.131(7) .
C9 C10 1.409(5) .
C9 C14 1.418(5) .
C1 C6 1.408(5) .
C1 C2 1.409(5) .
C6 C5 1.394(5) .
C6 C7 1.501(5) .
C10 C11 1.377(6) .
C10 C16 1.510(5) .
C14 C13 1.396(6) .
C14 C15 1.505(6) .
C2 C3 1.390(6) .
C2 C8 1.505(6) .
C5 C4 1.384(6) .
C21 C22 1.497(6) .
C11 C12 1.380(6) .
C23 C24 1.511(6) .
C13 C12 1.380(6) .
C3 C4 1.384(7) .
C18 C17 1.514(6) .
C18 C19 1.520(6) .
C20 C19 1.513(6) .
Li1 N1 2.102(7) 2_666
